data_1545372
loop_
_publ_author_name
'Crandall, Laura A.'
'Dawadi, Mahesh B.'
'Burrell, Tailon'
'Odoom, Adwoa'
'Ziegler, Christopher J.'

_publ_section_title
;
 Structure and electronics in dimeric boron \p expanded azine and salphen
 complexes.
;
_journal_name_full
'Photochemical &amp; photobiological sciences : Official journal of the European Photochemistry Association and the European Society for Photobiology'
_journal_paper_doi 10.1039/c6pp00479b
_journal_year 2017
_chemical_formula_sum 'C29 H20 B2 Cl2 F4 N2 O2'
_chemical_formula_weight 596.99
_space_group_crystal_system triclinic
_space_group_IT_number 2
_space_group_name_Hall '-P 1'
_space_group_name_H-M_alt 'P -1'
_symmetry_space_group_name_Hall '-P 1'
_symmetry_space_group_name_H-M 'P -1'
_atom_sites_solution_hydrogens geom
_audit_creation_method SHELXL-2014/7
_audit_update_record
;
2016-12-21 deposited with the CCDC.
2017-02-10 downloaded from the CCDC.
;
_cell_angle_alpha 110.390(3)
_cell_angle_beta 90.141(3)
_cell_angle_gamma 100.184(3)
_cell_formula_units_Z 4
_cell_length_a 11.2748(14)
_cell_length_b 14.4752(18)
_cell_length_c 17.300(2)
_cell_measurement_reflns_used 9981
_cell_measurement_temperature 100(2)
_cell_measurement_theta_max 25.05
_cell_measurement_theta_min 2.28
_cell_volume 2598.6(5)
_computing_cell_refinement 'Bruker SAINT'
_computing_data_collection 'Bruker APEX2'
_computing_data_reduction 'Bruker SAINT'
_computing_molecular_graphics 'Bruker SHELXTL'
_computing_publication_material 'Bruker SHELXTL'
_computing_structure_refinement 'SHELXL-2014/7 (Sheldrick, 2014)'
_computing_structure_solution 'SHELXS-97 (Sheldrick, 2008)'
_diffrn_ambient_temperature 100(2)
_diffrn_measured_fraction_theta_full 0.990
_diffrn_measured_fraction_theta_max 0.990
_diffrn_measurement_device_type 'Bruker APEX-II CCD'
_diffrn_measurement_method '\f and \w scans'
_diffrn_radiation_type MoK\a
_diffrn_radiation_wavelength 0.71073
_diffrn_reflns_av_R_equivalents 0.0288
_diffrn_reflns_av_unetI/netI 0.0348
_diffrn_reflns_Laue_measured_fraction_full 0.990
_diffrn_reflns_Laue_measured_fraction_max 0.990
_diffrn_reflns_limit_h_max 13
_diffrn_reflns_limit_h_min -13
_diffrn_reflns_limit_k_max 17
_diffrn_reflns_limit_k_min -17
_diffrn_reflns_limit_l_max 20
_diffrn_reflns_limit_l_min -20
_diffrn_reflns_number 31100
_diffrn_reflns_point_group_measured_fraction_full 0.990
_diffrn_reflns_point_group_measured_fraction_max 0.990
_diffrn_reflns_theta_full 25.207
_diffrn_reflns_theta_max 25.207
_diffrn_reflns_theta_min 1.259
_exptl_absorpt_coefficient_mu 0.312
_exptl_absorpt_correction_T_max 0.7452
_exptl_absorpt_correction_T_min 0.6750
_exptl_absorpt_correction_type multi-scan
_exptl_absorpt_process_details SADABS
_exptl_crystal_colour yellow
_exptl_crystal_density_diffrn 1.526
_exptl_crystal_density_meas ?
_exptl_crystal_description block
_exptl_crystal_F_000 1216
_exptl_crystal_size_max 0.312
_exptl_crystal_size_mid 0.301
_exptl_crystal_size_min 0.157
_refine_diff_density_max 0.474
_refine_diff_density_min -0.385
_refine_diff_density_rms 0.090
_refine_ls_extinction_method none
_refine_ls_goodness_of_fit_ref 1.067
_refine_ls_hydrogen_treatment constr
_refine_ls_matrix_type full
_refine_ls_number_parameters 739
_refine_ls_number_reflns 9279
_refine_ls_number_restraints 0
_refine_ls_restrained_S_all 1.067
_refine_ls_R_factor_all 0.0654
_refine_ls_R_factor_gt 0.0512
_refine_ls_shift/su_max 0.000
_refine_ls_shift/su_mean 0.000
_refine_ls_structure_factor_coef Fsqd
_refine_ls_weighting_details 'w=1/[\s^2^(Fo^2^)+(0.1000P)^2^+0.4790P] where P=(Fo^2^+2Fc^2^)/3'
_refine_ls_weighting_scheme calc
_refine_ls_wR_factor_gt 0.1447
_refine_ls_wR_factor_ref 0.1577
_reflns_Friedel_coverage 0.000
_reflns_number_gt 7285
_reflns_number_total 9279
_reflns_threshold_expression 'I > 2\s(I)'
_cod_data_source_file c6pp00479b2.cif
_cod_data_source_block 3
_cod_depositor_comments
;
The following automatic conversions were performed:

'_exptl_crystal_density_meas' value 'not measured' was changed to '?'
- the value is perceived as not measured.

Automatic conversion script
Id: cif_fix_values 4973 2017-02-22 13:04:09Z antanas 
;
_cod_original_cell_volume 2598.6(6)
_cod_database_code 1545372
_shelx_shelxl_version_number 2014/7
_shelx_space_group_comment
; 
The symmetry employed for this shelxl refinement is uniquely defined 
by the following loop, which should always be used as a source of 
symmetry information in preference to the above space-group names. 
They are only intended as comments. 
;
_shelx_estimated_absorpt_t_min 0.909
_shelx_estimated_absorpt_t_max 0.953

loop_
_space_group_symop_operation_xyz
'x, y, z'
'-x, -y, -z'

loop_
_atom_site_label
_atom_site_type_symbol
_atom_site_fract_x
_atom_site_fract_y
_atom_site_fract_z
_atom_site_U_iso_or_equiv
_atom_site_adp_type
_atom_site_occupancy
_atom_site_site_symmetry_order
_atom_site_calc_flag
_atom_site_refinement_flags_posn
_atom_site_refinement_flags_adp
B1 B 0.6245(2) 0.9206(2) 0.34917(17) 0.0242(6) Uani 1 1 d . .
B2 B 0.7828(2) 0.9276(2) 0.07476(16) 0.0231(6) Uani 1 1 d . .
B3 B 0.1622(2) 0.5208(2) 0.41987(17) 0.0245(6) Uani 1 1 d . .
B4 B 0.3524(2) 0.5607(2) 0.16401(17) 0.0247(6) Uani 1 1 d . .
C1 C 0.7603(2) 0.79987(17) 0.33065(14) 0.0202(5) Uani 1 1 d . .
C2 C 0.8391(2) 0.76241(18) 0.37060(14) 0.0228(5) Uani 1 1 d . .
H2 H 0.8593 0.7939 0.4283 0.027 Uiso 1 1 calc R U
C3 C 0.8858(2) 0.68135(18) 0.32629(14) 0.0230(5) Uani 1 1 d . .
H3 H 0.9384 0.6566 0.3540 0.028 Uiso 1 1 calc R U
C4 C 0.8588(2) 0.63208(18) 0.23967(14) 0.0219(5) Uani 1 1 d . .
C5 C 0.9078(2) 0.54761(18) 0.19489(15) 0.0269(6) Uani 1 1 d . .
H5 H 0.9591 0.5224 0.2231 0.032 Uiso 1 1 calc R U
C6 C 0.8829(2) 0.50144(19) 0.11179(16) 0.0313(6) Uani 1 1 d . .
H6 H 0.9162 0.4443 0.0824 0.038 Uiso 1 1 calc R U
C7 C 0.8078(2) 0.5386(2) 0.06981(16) 0.0315(6) Uani 1 1 d . .
H7 H 0.7913 0.5069 0.0117 0.038 Uiso 1 1 calc R U
C8 C 0.7578(2) 0.62034(18) 0.11175(15) 0.0259(6) Uani 1 1 d . .
H8 H 0.7065 0.6441 0.0823 0.031 Uiso 1 1 calc R U
C9 C 0.7813(2) 0.66952(17) 0.19758(14) 0.0205(5) Uani 1 1 d . .
C10 C 0.73150(19) 0.75539(17) 0.24565(14) 0.0195(5) Uani 1 1 d . .
C11 C 0.65522(19) 0.79929(17) 0.20900(14) 0.0195(5) Uani 1 1 d . .
H11 H 0.6372 0.7714 0.1509 0.023 Uiso 1 1 calc R U
C12 C 0.5386(2) 0.91952(17) 0.20893(14) 0.0197(5) Uani 1 1 d . .
C13 C 0.4161(2) 0.91219(18) 0.21787(15) 0.0249(5) Uani 1 1 d . .
H13 H 0.3788 0.8799 0.2533 0.030 Uiso 1 1 calc R U
C14 C 0.3474(2) 0.95182(18) 0.17523(15) 0.0257(6) Uani 1 1 d . .
H14 H 0.2631 0.9464 0.1814 0.031 Uiso 1 1 calc R U
C15 C 0.4011(2) 0.99916(18) 0.12378(15) 0.0246(5) Uani 1 1 d . .
H15 H 0.3535 1.0254 0.0941 0.029 Uiso 1 1 calc R U
C16 C 0.5241(2) 1.00829(18) 0.11551(14) 0.0229(5) Uani 1 1 d . .
H16 H 0.5611 1.0407 0.0800 0.027 Uiso 1 1 calc R U
C17 C 0.5934(2) 0.97011(17) 0.15906(14) 0.0194(5) Uani 1 1 d . .
C18 C 0.7879(2) 1.04995(17) 0.21933(14) 0.0194(5) Uani 1 1 d . .
H18 H 0.7492 1.0806 0.2678 0.023 Uiso 1 1 calc R U
C19 C 0.91532(19) 1.07479(17) 0.22031(14) 0.0194(5) Uani 1 1 d . .
C20 C 0.9884(2) 1.14068(17) 0.29446(14) 0.0198(5) Uani 1 1 d . .
C21 C 0.9423(2) 1.17827(18) 0.37188(14) 0.0244(5) Uani 1 1 d . .
H21 H 0.8587 1.1593 0.3778 0.029 Uiso 1 1 calc R U
C22 C 1.0163(2) 1.24237(19) 0.43954(15) 0.0266(6) Uani 1 1 d . .
H22 H 0.9832 1.2689 0.4913 0.032 Uiso 1 1 calc R U
C23 C 1.1399(2) 1.26860(19) 0.43235(15) 0.0262(6) Uani 1 1 d . .
H23 H 1.1907 1.3125 0.4794 0.031 Uiso 1 1 calc R U
C24 C 1.1877(2) 1.23163(18) 0.35834(15) 0.0260(6) Uani 1 1 d . .
H24 H 1.2721 1.2490 0.3543 0.031 Uiso 1 1 calc R U
C25 C 1.1138(2) 1.16788(17) 0.28739(15) 0.0216(5) Uani 1 1 d . .
C26 C 1.1624(2) 1.13211(18) 0.20941(15) 0.0248(5) Uani 1 1 d . .
H26 H 1.2465 1.1517 0.2055 0.030 Uiso 1 1 calc R U
C27 C 1.0934(2) 1.07097(18) 0.14010(15) 0.0240(5) Uani 1 1 d . .
H27 H 1.1287 1.0489 0.0886 0.029 Uiso 1 1 calc R U
C28 C 0.9689(2) 1.04060(17) 0.14534(14) 0.0207(5) Uani 1 1 d . .
C29 C -0.0138(2) 0.40693(18) 0.33254(14) 0.0216(5) Uani 1 1 d . .
C30 C -0.1396(2) 0.37033(19) 0.32727(15) 0.0248(5) Uani 1 1 d . .
H30 H -0.1832 0.3869 0.3756 0.030 Uiso 1 1 calc R U
C31 C -0.1974(2) 0.31177(18) 0.25340(15) 0.0243(5) Uani 1 1 d . .
H31 H -0.2821 0.2885 0.2507 0.029 Uiso 1 1 calc R U
C32 C -0.1360(2) 0.28366(17) 0.17936(14) 0.0218(5) Uani 1 1 d . .
C33 C -0.1981(2) 0.22287(18) 0.10282(14) 0.0247(5) Uani 1 1 d . .
H33 H -0.2827 0.1993 0.1005 0.030 Uiso 1 1 calc R U
C34 C -0.1394(2) 0.19737(18) 0.03242(15) 0.0274(6) Uani 1 1 d . .
H34 H -0.1827 0.1564 -0.0187 0.033 Uiso 1 1 calc R U
C35 C -0.0147(2) 0.23162(18) 0.03530(15) 0.0253(5) Uani 1 1 d . .
H35 H 0.0264 0.2135 -0.0141 0.030 Uiso 1 1 calc R U
C36 C 0.0488(2) 0.29116(18) 0.10884(14) 0.0224(5) Uani 1 1 d . .
H36 H 0.1332 0.3143 0.1097 0.027 Uiso 1 1 calc R U
C37 C -0.0096(2) 0.31808(17) 0.18232(14) 0.0193(5) Uani 1 1 d . .
C38 C 0.05109(19) 0.38029(17) 0.26193(14) 0.0186(5) Uani 1 1 d . .
C39 C 0.1780(2) 0.41055(17) 0.27227(14) 0.0185(5) Uani 1 1 d . .
H39 H 0.2245 0.3859 0.2264 0.022 Uiso 1 1 calc R U
C40 C 0.36360(19) 0.49263(17) 0.34676(13) 0.0188(5) Uani 1 1 d . .
C41 C 0.4289(2) 0.45197(17) 0.39078(14) 0.0207(5) Uani 1 1 d . .
H41 H 0.3880 0.4154 0.4221 0.025 Uiso 1 1 calc R U
C42 C 0.5531(2) 0.46467(18) 0.38907(14) 0.0236(5) Uani 1 1 d . .
H42 H 0.5975 0.4367 0.4192 0.028 Uiso 1 1 calc R U
C43 C 0.6124(2) 0.51787(18) 0.34373(15) 0.0241(5) Uani 1 1 d . .
H43 H 0.6977 0.5252 0.3416 0.029 Uiso 1 1 calc R U
C44 C 0.5481(2) 0.56080(18) 0.30109(14) 0.0237(5) Uani 1 1 d . .
H44 H 0.5894 0.5976 0.2700 0.028 Uiso 1 1 calc R U
C45 C 0.4246(2) 0.54993(17) 0.30395(14) 0.0198(5) Uani 1 1 d . .
C46 C 0.30773(19) 0.67098(17) 0.30456(14) 0.0212(5) Uani 1 1 d . .
H46 H 0.3207 0.6957 0.3631 0.025 Uiso 1 1 calc R U
C47 C 0.2341(2) 0.71605(18) 0.26768(14) 0.0209(5) Uani 1 1 d . .
C48 C 0.1828(2) 0.80163(17) 0.31559(14) 0.0204(5) Uani 1 1 d . .
C49 C 0.2092(2) 0.85259(19) 0.40112(15) 0.0264(6) Uani 1 1 d . .
H49 H 0.2616 0.8296 0.4305 0.032 Uiso 1 1 calc R U
C50 C 0.1603(2) 0.9351(2) 0.44268(16) 0.0303(6) Uani 1 1 d . .
H50 H 0.1787 0.9681 0.5005 0.036 Uiso 1 1 calc R U
C51 C 0.0834(2) 0.97135(19) 0.40080(16) 0.0295(6) Uani 1 1 d . .
H51 H 0.0505 1.0289 0.4299 0.035 Uiso 1 1 calc R U
C52 C 0.0563(2) 0.92295(19) 0.31762(16) 0.0274(6) Uani 1 1 d . .
H52 H 0.0041 0.9472 0.2893 0.033 Uiso 1 1 calc R U
C53 C 0.1044(2) 0.83815(18) 0.27358(15) 0.0223(5) Uani 1 1 d . .
C54 C 0.0770(2) 0.78829(19) 0.18708(15) 0.0251(6) Uani 1 1 d . .
H54 H 0.0221 0.8115 0.1597 0.030 Uiso 1 1 calc R U
C55 C 0.1263(2) 0.70897(19) 0.14226(15) 0.0252(5) Uani 1 1 d . .
H55 H 0.1070 0.6781 0.0844 0.030 Uiso 1 1 calc R U
C56 C 0.2063(2) 0.67269(18) 0.18226(14) 0.0219(5) Uani 1 1 d . .
C57 C 0.5566(3) 0.3506(2) 0.09835(18) 0.0426(7) Uani 1 1 d . .
H57A H 0.5148 0.4060 0.1007 0.051 Uiso 1 1 calc R U
H57B H 0.6401 0.3805 0.1230 0.051 Uiso 1 1 calc R U
C58 C 0.4549(3) 0.1537(2) 0.41930(17) 0.0358(6) Uani 1 1 d . .
H58A H 0.3709 0.1158 0.4043 0.043 Uiso 1 1 calc R U
H58B H 0.5040 0.1102 0.4327 0.043 Uiso 1 1 calc R U
Cl1 Cl 0.56152(7) 0.27380(7) -0.00562(5) 0.0500(2) Uani 1 1 d . .
Cl2 Cl 0.48107(6) 0.28252(6) 0.15663(4) 0.0399(2) Uani 1 1 d . .
Cl3 Cl 0.51268(6) 0.18385(5) 0.33441(4) 0.0395(2) Uani 1 1 d . .
Cl4 Cl 0.45701(7) 0.26257(5) 0.50647(4) 0.0409(2) Uani 1 1 d . .
F1 F 0.51565(12) 0.89694(12) 0.37975(9) 0.0366(4) Uani 1 1 d . .
F2 F 0.66107(13) 1.02373(10) 0.37451(8) 0.0315(4) Uani 1 1 d . .
F3 F 0.71693(12) 0.92000(12) 0.00585(8) 0.0363(4) Uani 1 1 d . .
F4 F 0.78592(14) 0.83366(11) 0.07753(9) 0.0379(4) Uani 1 1 d . .
F5 F 0.16130(14) 0.61795(11) 0.42540(10) 0.0416(4) Uani 1 1 d . .
F6 F 0.21721(12) 0.51775(12) 0.48898(8) 0.0352(4) Uani 1 1 d . .
F7 F 0.33098(13) 0.45734(10) 0.13220(8) 0.0306(3) Uani 1 1 d . .
F8 F 0.46102(12) 0.59979(12) 0.14156(9) 0.0342(4) Uani 1 1 d . .
N1 N 0.60906(16) 0.87609(14) 0.25191(12) 0.0196(4) Uani 1 1 d . .
N2 N 0.72225(16) 0.98683(14) 0.15454(11) 0.0198(4) Uani 1 1 d . .
N3 N 0.23378(16) 0.47131(14) 0.34278(11) 0.0188(4) Uani 1 1 d . .
N4 N 0.35842(16) 0.59695(14) 0.26138(12) 0.0203(4) Uani 1 1 d . .
O1 O 0.71739(14) 0.87895(12) 0.37680(10) 0.0249(4) Uani 1 1 d . .
O2 O 0.90423(14) 0.98123(12) 0.07612(9) 0.0225(4) Uani 1 1 d . .
O3 O 0.03876(14) 0.46408(13) 0.40625(9) 0.0243(4) Uani 1 1 d . .
O4 O 0.25247(15) 0.59502(13) 0.13617(10) 0.0266(4) Uani 1 1 d . .

loop_
_atom_site_aniso_label
_atom_site_aniso_U_11
_atom_site_aniso_U_22
_atom_site_aniso_U_33
_atom_site_aniso_U_23
_atom_site_aniso_U_13
_atom_site_aniso_U_12
B1 0.0270(14) 0.0281(16) 0.0191(14) 0.0079(13) 0.0048(11) 0.0105(12)
B2 0.0250(14) 0.0286(16) 0.0182(14) 0.0099(13) 0.0070(11) 0.0081(12)
B3 0.0243(14) 0.0287(16) 0.0167(14) 0.0025(12) 0.0024(11) 0.0070(12)
B4 0.0273(14) 0.0297(16) 0.0196(14) 0.0097(13) 0.0041(11) 0.0099(12)
C1 0.0221(12) 0.0191(12) 0.0189(12) 0.0063(10) 0.0027(9) 0.0038(10)
C2 0.0262(12) 0.0253(13) 0.0172(12) 0.0089(11) -0.0016(10) 0.0032(10)
C3 0.0234(12) 0.0261(14) 0.0234(13) 0.0135(11) -0.0012(10) 0.0048(10)
C4 0.0227(12) 0.0231(13) 0.0232(13) 0.0124(11) 0.0023(10) 0.0044(10)
C5 0.0300(13) 0.0255(14) 0.0298(14) 0.0129(12) 0.0034(11) 0.0104(11)
C6 0.0388(15) 0.0235(14) 0.0304(15) 0.0049(12) 0.0013(12) 0.0122(12)
C7 0.0403(15) 0.0305(15) 0.0225(13) 0.0059(12) -0.0004(11) 0.0107(12)
C8 0.0313(13) 0.0259(14) 0.0220(13) 0.0078(11) -0.0001(10) 0.0101(11)
C9 0.0209(11) 0.0218(13) 0.0220(13) 0.0113(11) 0.0017(10) 0.0045(10)
C10 0.0197(11) 0.0207(13) 0.0198(12) 0.0098(10) 0.0015(9) 0.0027(10)
C11 0.0200(11) 0.0218(13) 0.0187(12) 0.0101(10) 0.0025(9) 0.0030(10)
C12 0.0241(12) 0.0162(12) 0.0179(12) 0.0042(10) -0.0007(9) 0.0057(10)
C13 0.0223(12) 0.0250(14) 0.0284(14) 0.0107(11) 0.0038(10) 0.0047(10)
C14 0.0177(11) 0.0269(14) 0.0317(14) 0.0090(12) 0.0014(10) 0.0052(10)
C15 0.0248(12) 0.0253(13) 0.0245(13) 0.0081(11) -0.0024(10) 0.0089(10)
C16 0.0267(12) 0.0257(13) 0.0177(12) 0.0078(11) 0.0012(10) 0.0084(10)
C17 0.0205(11) 0.0194(12) 0.0167(12) 0.0035(10) 0.0018(9) 0.0056(10)
C18 0.0249(12) 0.0228(13) 0.0158(12) 0.0100(10) 0.0044(10) 0.0110(10)
C19 0.0193(11) 0.0214(13) 0.0211(12) 0.0106(11) 0.0027(9) 0.0068(10)
C20 0.0223(12) 0.0194(12) 0.0223(12) 0.0112(10) 0.0021(10) 0.0083(10)
C21 0.0245(12) 0.0289(14) 0.0231(13) 0.0122(11) 0.0009(10) 0.0074(11)
C22 0.0314(13) 0.0302(14) 0.0211(13) 0.0113(12) 0.0014(10) 0.0086(11)
C23 0.0284(13) 0.0257(14) 0.0259(14) 0.0119(12) -0.0059(11) 0.0034(11)
C24 0.0219(12) 0.0250(14) 0.0344(15) 0.0146(12) -0.0025(11) 0.0047(10)
C25 0.0220(12) 0.0202(13) 0.0262(13) 0.0115(11) 0.0016(10) 0.0062(10)
C26 0.0208(12) 0.0267(14) 0.0330(14) 0.0165(12) 0.0063(11) 0.0079(10)
C27 0.0228(12) 0.0288(14) 0.0248(13) 0.0125(12) 0.0097(10) 0.0095(11)
C28 0.0232(12) 0.0220(13) 0.0221(13) 0.0122(11) 0.0033(10) 0.0087(10)
C29 0.0248(12) 0.0259(13) 0.0173(12) 0.0091(11) 0.0008(10) 0.0104(10)
C30 0.0221(12) 0.0357(15) 0.0215(13) 0.0143(12) 0.0054(10) 0.0096(11)
C31 0.0186(11) 0.0303(14) 0.0279(14) 0.0147(12) 0.0019(10) 0.0055(10)
C32 0.0222(12) 0.0217(13) 0.0245(13) 0.0116(11) -0.0009(10) 0.0049(10)
C33 0.0265(12) 0.0235(13) 0.0243(13) 0.0092(11) -0.0054(10) 0.0036(10)
C34 0.0323(13) 0.0239(14) 0.0234(13) 0.0042(11) -0.0063(11) 0.0076(11)
C35 0.0294(13) 0.0260(14) 0.0198(13) 0.0041(11) 0.0007(10) 0.0115(11)
C36 0.0212(11) 0.0248(13) 0.0206(12) 0.0059(11) 0.0004(10) 0.0077(10)
C37 0.0218(12) 0.0181(12) 0.0201(12) 0.0069(10) -0.0005(9) 0.0089(10)
C38 0.0204(11) 0.0206(12) 0.0172(12) 0.0080(10) 0.0019(9) 0.0075(10)
C39 0.0231(12) 0.0200(12) 0.0156(12) 0.0077(10) 0.0028(9) 0.0095(10)
C40 0.0199(11) 0.0195(12) 0.0144(11) 0.0017(10) 0.0006(9) 0.0064(9)
C41 0.0253(12) 0.0203(13) 0.0148(11) 0.0041(10) -0.0003(9) 0.0046(10)
C42 0.0264(12) 0.0214(13) 0.0214(13) 0.0036(11) -0.0031(10) 0.0089(10)
C43 0.0181(11) 0.0217(13) 0.0286(14) 0.0039(11) -0.0014(10) 0.0045(10)
C44 0.0228(12) 0.0225(13) 0.0247(13) 0.0080(11) 0.0026(10) 0.0027(10)
C45 0.0232(12) 0.0173(12) 0.0158(12) 0.0014(10) -0.0013(9) 0.0049(10)
C46 0.0209(11) 0.0222(13) 0.0198(12) 0.0076(11) 0.0006(10) 0.0020(10)
C47 0.0210(11) 0.0232(13) 0.0211(12) 0.0113(11) 0.0020(10) 0.0033(10)
C48 0.0204(11) 0.0219(13) 0.0200(12) 0.0094(11) 0.0024(9) 0.0030(10)
C49 0.0278(13) 0.0280(14) 0.0237(13) 0.0082(11) 0.0003(10) 0.0083(11)
C50 0.0345(14) 0.0301(15) 0.0231(13) 0.0042(12) 0.0014(11) 0.0085(12)
C51 0.0321(14) 0.0236(14) 0.0321(15) 0.0063(12) 0.0060(11) 0.0107(11)
C52 0.0277(13) 0.0266(14) 0.0339(15) 0.0156(12) 0.0043(11) 0.0105(11)
C53 0.0213(12) 0.0220(13) 0.0256(13) 0.0120(11) 0.0031(10) 0.0021(10)
C54 0.0265(13) 0.0305(14) 0.0241(13) 0.0159(12) 0.0021(10) 0.0073(11)
C55 0.0301(13) 0.0291(14) 0.0179(12) 0.0101(11) -0.0010(10) 0.0058(11)
C56 0.0233(12) 0.0214(13) 0.0210(13) 0.0080(11) 0.0028(10) 0.0033(10)
C57 0.0454(17) 0.0378(17) 0.0498(19) 0.0188(15) 0.0128(14) 0.0140(14)
C58 0.0422(16) 0.0303(15) 0.0354(16) 0.0099(13) 0.0065(13) 0.0115(13)
Cl1 0.0498(4) 0.0690(6) 0.0335(4) 0.0173(4) -0.0017(3) 0.0186(4)
Cl2 0.0359(4) 0.0441(4) 0.0421(4) 0.0186(4) 0.0031(3) 0.0072(3)
Cl3 0.0473(4) 0.0385(4) 0.0352(4) 0.0121(3) 0.0105(3) 0.0166(3)
Cl4 0.0547(4) 0.0386(4) 0.0280(4) 0.0071(3) 0.0009(3) 0.0156(3)
F1 0.0289(8) 0.0587(11) 0.0280(8) 0.0201(8) 0.0097(6) 0.0132(7)
F2 0.0465(9) 0.0250(8) 0.0232(8) 0.0057(7) 0.0003(7) 0.0132(7)
F3 0.0290(8) 0.0600(11) 0.0178(7) 0.0110(7) 0.0022(6) 0.0083(7)
F4 0.0491(9) 0.0262(8) 0.0436(10) 0.0149(8) 0.0275(8) 0.0151(7)
F5 0.0481(10) 0.0260(9) 0.0489(10) 0.0081(8) 0.0242(8) 0.0134(7)
F6 0.0265(8) 0.0575(11) 0.0157(7) 0.0049(7) -0.0004(6) 0.0100(7)
F7 0.0427(8) 0.0259(8) 0.0224(8) 0.0047(7) 0.0024(6) 0.0129(7)
F8 0.0286(8) 0.0490(10) 0.0295(8) 0.0201(8) 0.0065(6) 0.0059(7)
N1 0.0184(9) 0.0209(11) 0.0213(10) 0.0089(9) 0.0039(8) 0.0052(8)
N2 0.0222(10) 0.0231(11) 0.0175(10) 0.0095(9) 0.0029(8) 0.0080(8)
N3 0.0194(10) 0.0226(11) 0.0163(10) 0.0079(9) 0.0015(8) 0.0070(8)
N4 0.0210(10) 0.0220(11) 0.0202(10) 0.0093(9) 0.0025(8) 0.0066(8)
O1 0.0320(9) 0.0266(9) 0.0175(9) 0.0064(8) 0.0009(7) 0.0123(8)
O2 0.0237(8) 0.0267(9) 0.0172(8) 0.0067(8) 0.0050(7) 0.0069(7)
O3 0.0223(8) 0.0362(10) 0.0141(8) 0.0065(8) 0.0030(7) 0.0095(7)
O4 0.0334(9) 0.0295(10) 0.0180(9) 0.0059(8) 0.0011(7) 0.0142(8)

loop_
_atom_type_symbol
_atom_type_description
_atom_type_scat_dispersion_real
_atom_type_scat_dispersion_imag
_atom_type_scat_source
C C 0.0033 0.0016 'International Tables Vol C Tables 4.2.6.8 and 6.1.1.4'
H H 0.0000 0.0000 'International Tables Vol C Tables 4.2.6.8 and 6.1.1.4'
N N 0.0061 0.0033 'International Tables Vol C Tables 4.2.6.8 and 6.1.1.4'
B B 0.0013 0.0007 'International Tables Vol C Tables 4.2.6.8 and 6.1.1.4'
F F 0.0171 0.0103 'International Tables Vol C Tables 4.2.6.8 and 6.1.1.4'
Cl Cl 0.1484 0.1585 'International Tables Vol C Tables 4.2.6.8 and 6.1.1.4'
O O 0.0106 0.0060 'International Tables Vol C Tables 4.2.6.8 and 6.1.1.4'

loop_
_geom_angle_atom_site_label_1
_geom_angle_atom_site_label_2
_geom_angle_atom_site_label_3
_geom_angle
F1 B1 F2 110.3(2)
F1 B1 O1 111.3(2)
F2 B1 O1 108.8(2)
F1 B1 N1 108.7(2)
F2 B1 N1 108.8(2)
O1 B1 N1 108.85(19)
F3 B2 F4 110.9(2)
F3 B2 O2 110.0(2)
F4 B2 O2 110.0(2)
F3 B2 N2 109.66(19)
F4 B2 N2 107.37(19)
O2 B2 N2 108.8(2)
F6 B3 F5 111.6(2)
F6 B3 O3 110.2(2)
F5 B3 O3 109.7(2)
F6 B3 N3 108.98(19)
F5 B3 N3 107.9(2)
O3 B3 N3 108.36(19)
F8 B4 F7 110.9(2)
F8 B4 O4 111.9(2)
F7 B4 O4 108.7(2)
F8 B4 N4 107.8(2)
F7 B4 N4 109.0(2)
O4 B4 N4 108.51(19)
O1 C1 C10 122.1(2)
O1 C1 C2 117.2(2)
C10 C1 C2 120.7(2)
C3 C2 C1 119.7(2)
C2 C3 C4 122.2(2)
C5 C4 C3 121.3(2)
C5 C4 C9 119.5(2)
C3 C4 C9 119.2(2)
C6 C5 C4 121.1(2)
C5 C6 C7 119.7(2)
C8 C7 C6 120.7(2)
C7 C8 C9 121.1(2)
C8 C9 C4 118.0(2)
C8 C9 C10 124.0(2)
C4 C9 C10 118.0(2)
C1 C10 C11 117.7(2)
C1 C10 C9 120.2(2)
C11 C10 C9 122.1(2)
N1 C11 C10 122.5(2)
C13 C12 C17 119.6(2)
C13 C12 N1 119.9(2)
C17 C12 N1 120.57(19)
C12 C13 C14 120.1(2)
C15 C14 C13 120.3(2)
C14 C15 C16 120.0(2)
C15 C16 C17 119.9(2)
C16 C17 C12 120.1(2)
C16 C17 N2 119.1(2)
C12 C17 N2 120.74(19)
N2 C18 C19 122.3(2)
C28 C19 C18 117.8(2)
C28 C19 C20 120.1(2)
C18 C19 C20 121.9(2)
C21 C20 C25 118.7(2)
C21 C20 C19 123.8(2)
C25 C20 C19 117.5(2)
C22 C21 C20 120.8(2)
C21 C22 C23 120.3(2)
C24 C23 C22 120.2(2)
C23 C24 C25 121.0(2)
C24 C25 C26 121.2(2)
C24 C25 C20 119.0(2)
C26 C25 C20 119.7(2)
C27 C26 C25 122.5(2)
C26 C27 C28 119.2(2)
O2 C28 C19 121.6(2)
O2 C28 C27 117.5(2)
C19 C28 C27 120.9(2)
O3 C29 C38 122.3(2)
O3 C29 C30 117.6(2)
C38 C29 C30 120.1(2)
C31 C30 C29 119.8(2)
C30 C31 C32 122.3(2)
C33 C32 C37 119.1(2)
C33 C32 C31 121.4(2)
C37 C32 C31 119.5(2)
C34 C33 C32 121.2(2)
C33 C34 C35 119.8(2)
C36 C35 C34 120.7(2)
C35 C36 C37 120.7(2)
C36 C37 C32 118.7(2)
C36 C37 C38 123.8(2)
C32 C37 C38 117.5(2)
C29 C38 C39 117.6(2)
C29 C38 C37 120.7(2)
C39 C38 C37 121.6(2)
N3 C39 C38 122.3(2)
C41 C40 C45 119.6(2)
C41 C40 N3 119.7(2)
C45 C40 N3 120.70(19)
C42 C41 C40 120.2(2)
C43 C42 C41 120.0(2)
C42 C43 C44 120.2(2)
C45 C44 C43 119.9(2)
C44 C45 C40 120.0(2)
C44 C45 N4 119.8(2)
C40 C45 N4 120.17(19)
N4 C46 C47 122.5(2)
C56 C47 C46 118.0(2)
C56 C47 C48 119.6(2)
C46 C47 C48 122.3(2)
C49 C48 C53 118.1(2)
C49 C48 C47 123.6(2)
C53 C48 C47 118.2(2)
C50 C49 C48 120.8(2)
C49 C50 C51 120.8(2)
C52 C51 C50 119.3(2)
C51 C52 C53 121.1(2)
C52 C53 C48 119.7(2)
C52 C53 C54 121.1(2)
C48 C53 C54 119.1(2)
C55 C54 C53 122.4(2)
C54 C55 C56 119.4(2)
O4 C56 C47 121.4(2)
O4 C56 C55 117.5(2)
C47 C56 C55 121.1(2)
Cl1 C57 Cl2 111.80(17)
Cl4 C58 Cl3 111.13(15)
C11 N1 C12 118.71(19)
C11 N1 B1 121.95(19)
C12 N1 B1 119.31(18)
C18 N2 C17 117.79(19)
C18 N2 B2 120.78(19)
C17 N2 B2 121.39(18)
C39 N3 C40 117.13(18)
C39 N3 B3 121.65(19)
C40 N3 B3 121.21(18)
C46 N4 C45 119.08(19)
C46 N4 B4 121.04(19)
C45 N4 B4 119.85(18)
C1 O1 B1 125.10(19)
C28 O2 B2 123.19(18)
C29 O3 B3 123.97(18)
C56 O4 B4 124.23(19)

loop_
_geom_bond_atom_site_label_1
_geom_bond_atom_site_label_2
_geom_bond_distance
B1 F1 1.372(3)
B1 F2 1.385(3)
B1 O1 1.453(3)
B1 N1 1.575(3)
B2 F3 1.364(3)
B2 F4 1.384(3)
B2 O2 1.445(3)
B2 N2 1.579(3)
B3 F6 1.364(3)
B3 F5 1.378(3)
B3 O3 1.458(3)
B3 N3 1.577(3)
B4 F8 1.371(3)
B4 F7 1.378(3)
B4 O4 1.453(3)
B4 N4 1.578(3)
C1 O1 1.320(3)
C1 C10 1.395(3)
C1 C2 1.410(3)
C2 C3 1.355(3)
C3 C4 1.422(3)
C4 C5 1.407(3)
C4 C9 1.424(3)
C5 C6 1.362(4)
C6 C7 1.401(3)
C7 C8 1.373(3)
C8 C9 1.406(3)
C9 C10 1.442(3)
C10 C11 1.420(3)
C11 N1 1.300(3)
C12 C13 1.379(3)
C12 C17 1.395(3)
C12 N1 1.442(3)
C13 C14 1.386(3)
C14 C15 1.382(3)
C15 C16 1.382(3)
C16 C17 1.387(3)
C17 N2 1.436(3)
C18 N2 1.297(3)
C18 C19 1.417(3)
C19 C28 1.398(3)
C19 C20 1.449(3)
C20 C21 1.399(3)
C20 C25 1.417(3)
C21 C22 1.376(3)
C22 C23 1.395(3)
C23 C24 1.358(3)
C24 C25 1.409(3)
C25 C26 1.416(3)
C26 C27 1.356(3)
C27 C28 1.408(3)
C28 O2 1.327(3)
C29 O3 1.323(3)
C29 C38 1.397(3)
C29 C30 1.414(3)
C30 C31 1.350(3)
C31 C32 1.424(3)
C32 C33 1.409(3)
C32 C37 1.418(3)
C33 C34 1.355(3)
C34 C35 1.400(3)
C35 C36 1.374(3)
C36 C37 1.397(3)
C37 C38 1.446(3)
C38 C39 1.412(3)
C39 N3 1.308(3)
C40 C41 1.389(3)
C40 C45 1.392(3)
C40 N3 1.438(3)
C41 C42 1.382(3)
C42 C43 1.378(3)
C43 C44 1.390(3)
C44 C45 1.376(3)
C45 N4 1.445(3)
C46 N4 1.302(3)
C46 C47 1.415(3)
C47 C56 1.399(3)
C47 C48 1.447(3)
C48 C49 1.408(3)
C48 C53 1.421(3)
C49 C50 1.372(3)
C50 C51 1.405(3)
C51 C52 1.369(4)
C52 C53 1.402(3)
C53 C54 1.422(3)
C54 C55 1.355(3)
C55 C56 1.410(3)
C56 O4 1.325(3)
C57 Cl1 1.761(3)
C57 Cl2 1.764(3)
C58 Cl4 1.758(3)
C58 Cl3 1.767(3)
